data_7019048
loop_
_publ_author_name
'Zhao, Qiang'
'Liu, Xiu-Ming'
'Song, Wei-Chao'
'Bu, Xian-He'

_publ_section_title
;
 Valence-induced assembly of Cu(I)-Cu(II) ions into different discrete
 coordination architectures by a disk-shaped polypyridyl ligand.
;
_journal_issue 22
_journal_name_full 'Dalton transactions (Cambridge, England : 2003)'
_journal_page_first 6683
_journal_page_last 6688
_journal_paper_doi 10.1039/c2dt00002d
_journal_volume 41
_journal_year 2012
_chemical_formula_sum 'C94.4 H58.4 Cl31.2 Cu6 I6 N24'
_chemical_formula_weight 3777.66
_chemical_name_systematic
;
?
;
_space_group_IT_number 148
_symmetry_cell_setting trigonal
_symmetry_space_group_name_Hall '-R 3'
_symmetry_space_group_name_H-M 'R -3 :H'
_atom_sites_solution_hydrogens geom
_atom_sites_solution_primary direct
_atom_sites_solution_secondary difmap
_audit_creation_method SHELXL-97
_cell_angle_alpha 90.00
_cell_angle_beta 90.00
_cell_angle_gamma 120.00
_cell_formula_units_Z 6
_cell_length_a 20.799(4)
_cell_length_b 20.799(4)
_cell_length_c 47.180(5)
_cell_measurement_reflns_used 22143
_cell_measurement_temperature 113(2)
_cell_measurement_theta_max 27.9
_cell_measurement_theta_min 1.2
_cell_volume 17676(5)
_computing_cell_refinement 'CrystalClear-SM Expert 2.0 r2 (Rigaku, 2009)'
_computing_data_collection 'CrystalClear-SM Expert 2.0 r2 (Rigaku, 2009)'
_computing_data_reduction 'CrystalClear-SM Expert 2.0 r2 (Rigaku, 2009)'
_computing_molecular_graphics 'Bruker SHELXTL'
_computing_publication_material 'Bruker SHELXTL'
_computing_structure_refinement 'SHELXL-97 (Sheldrick, 1997)'
_computing_structure_solution 'SHELXS-97 (Sheldrick, 1997)'
_diffrn_ambient_temperature 113(2)
_diffrn_measured_fraction_theta_full 1.000
_diffrn_measured_fraction_theta_max 1.000
_diffrn_measurement_device_type 'Rigaku Saturn724+ (2x2 bin mode)'
_diffrn_measurement_method w-scans
_diffrn_radiation_monochromator graphite
_diffrn_radiation_source 'fine-focus sealed tube'
_diffrn_radiation_type MoK\a
_diffrn_radiation_wavelength 0.71073
_diffrn_reflns_av_R_equivalents 0.0496
_diffrn_reflns_av_sigmaI/netI 0.0359
_diffrn_reflns_limit_h_max 24
_diffrn_reflns_limit_h_min -22
_diffrn_reflns_limit_k_max 15
_diffrn_reflns_limit_k_min -24
_diffrn_reflns_limit_l_max 56
_diffrn_reflns_limit_l_min -53
_diffrn_reflns_number 41085
_diffrn_reflns_theta_full 25.00
_diffrn_reflns_theta_max 25.00
_diffrn_reflns_theta_min 1.21
_exptl_absorpt_coefficient_mu 3.325
_exptl_absorpt_correction_T_max 1.000
_exptl_absorpt_correction_T_min 0.665
_exptl_absorpt_correction_type multi-scan
_exptl_crystal_colour dark-blue
_exptl_crystal_density_diffrn 1.968
_exptl_crystal_density_method 'not measured'
_exptl_crystal_description Prism
_exptl_crystal_F_000 10008
_exptl_crystal_size_max 0.2
_exptl_crystal_size_mid 0.2
_exptl_crystal_size_min 0.2
_platon_squeeze_details
;In order to subtract the contribution from the disordered solvent molecules, the SQUEEZE command was applied, which gave a new HKL file. The number of located electrons is 3635, is included in the formula, formula weight, calculated density, and F(000). These residual electron density were assigned to 10.4 chloroform molecules. So SQUEEZE 10.4 chloroform molecules per formula unit. This value calculated based upon electrons analysis. (One chloroform molecules would give 58 e). So the tentative formula for this compound is presented as in the text.
See refs. (a) O. V. Dolomanov, D. B. Cordes, N. R. Champness, A. J. Blake, L. R. Hanton, G. B. Jameson, M. Schroder and C. Wilson. Chem. Commun., 2004, 642; (b) Y. Du, A. L. Thompson and D. O. Hare.Chem. Commun. 2008, 5987; (c) Y. F. Bi, X. T. Wang, W. P. Liao, X. F. Wang, X. W. Wang, H. J. Zhang, and S. Gao, J. Am. Chem. Soc. 2009, 131, 11650.
;
_refine_diff_density_max 5.562
_refine_diff_density_min -2.773
_refine_diff_density_rms 0.158
_refine_ls_extinction_method none
_refine_ls_goodness_of_fit_ref 1.034
_refine_ls_hydrogen_treatment constr
_refine_ls_matrix_type full
_refine_ls_number_parameters 361
_refine_ls_number_reflns 6944
_refine_ls_number_restraints 6
_refine_ls_restrained_S_all 1.033
_refine_ls_R_factor_all 0.0696
_refine_ls_R_factor_gt 0.0637
_refine_ls_shift/su_max 0.003
_refine_ls_shift/su_mean 0.000
_refine_ls_structure_factor_coef Fsqd
_refine_ls_weighting_details 'calc w=1/[\s^2^(Fo^2^)+(0.0658P)^2^+548.5780P] where P=(Fo^2^+2Fc^2^)/3'
_refine_ls_weighting_scheme calc
_refine_ls_wR_factor_gt 0.1525
_refine_ls_wR_factor_ref 0.1561
_reflns_number_gt 6159
_reflns_number_total 6944
_reflns_threshold_expression >2sigma(I)
_cod_data_source_file c2dt00002d.txt
_cod_data_source_block 1
_cod_depositor_comments
;
The following automatic conversions were performed:
'__diffrn_measurement_device_type' tag replaced with
'_diffrn_measurement_device_type'.

Automatic conversion script
Id: cif_correct_tags 1440 2010-10-19 06:21:57Z saulius 

The following automatic conversions were performed:

'_exptl_absorpt_correction_type' value 'Multi-scan' changed to
'multi-scan' according to
/home/saulius/struct/CIF-dictionaries/cif_core.dic dictionary named
'cif_core.dic' version 2.4.1 from 2010-06-29.

Automatic conversion script
Id: cif_fix_values 1715 2011-07-08 13:25:40Z adriana 
;
_cod_original_sg_symbol_H-M R-3
_cod_original_formula_sum C94.4H58.4Cl31.2Cu6I6N24
_cod_database_code 7019048

loop_
_symmetry_equiv_pos_as_xyz
'x, y, z'
'-y, x-y, z'
'-x+y, -x, z'
'x+2/3, y+1/3, z+1/3'
'-y+2/3, x-y+1/3, z+1/3'
'-x+y+2/3, -x+1/3, z+1/3'
'x+1/3, y+2/3, z+2/3'
'-y+1/3, x-y+2/3, z+2/3'
'-x+y+1/3, -x+2/3, z+2/3'
'-x, -y, -z'
'y, -x+y, -z'
'x-y, x, -z'
'-x+2/3, -y+1/3, -z+1/3'
'y+2/3, -x+y+1/3, -z+1/3'
'x-y+2/3, x+1/3, -z+1/3'
'-x+1/3, -y+2/3, -z+2/3'
'y+1/3, -x+y+2/3, -z+2/3'
'x-y+1/3, x+2/3, -z+2/3'

loop_
_atom_site_label
_atom_site_type_symbol
_atom_site_fract_x
_atom_site_fract_y
_atom_site_fract_z
_atom_site_U_iso_or_equiv
_atom_site_adp_type
_atom_site_occupancy
_atom_site_symmetry_multiplicity
_atom_site_calc_flag
_atom_site_refinement_flags
I1 I 0.60530(3) 0.75138(3) 1.013045(11) 0.03885(17) Uani 1 1 d .
I4 I 0.57718(3) 0.92713(3) 0.843518(11) 0.03887(17) Uani 1 1 d .
Cu1 Cu 0.51395(5) 0.89138(5) 0.892685(19) 0.0276(2) Uani 1 1 d .
Cu2 Cu 0.55334(4) 0.70234(5) 0.962969(18) 0.0245(2) Uani 1 1 d .
N1 N 0.5924(3) 0.9220(3) 0.92369(13) 0.0251(13) Uani 1 1 d .
N2 N 0.4814(3) 0.7735(3) 0.95935(11) 0.0180(11) Uani 1 1 d .
N3 N 0.4415(3) 0.6259(3) 0.96236(11) 0.0189(11) Uani 1 1 d .
N4 N 0.5500(3) 0.5970(3) 0.96077(12) 0.0208(12) Uani 1 1 d .
N5 N 0.6261(3) 0.7627(3) 0.93137(12) 0.0222(12) Uani 1 1 d .
N6 N 0.4871(3) 0.7542(3) 0.89558(12) 0.0227(12) Uani 1 1 d .
N7 N 0.4207(3) 0.5991(3) 0.89237(11) 0.0205(11) Uani 1 1 d .
N8 N 0.4960(3) 0.5292(3) 0.89689(12) 0.0233(12) Uani 1 1 d .
C1 C 0.6646(4) 0.9694(4) 0.91701(17) 0.0323(17) Uani 1 1 d .
H1 H 0.6756 0.9888 0.8988 0.039 Uiso 1 1 calc R
C2 C 0.7217(4) 0.9901(4) 0.93562(19) 0.0380(19) Uani 1 1 d .
H2 H 0.7701 1.0235 0.9301 0.046 Uiso 1 1 calc R
C3 C 0.7076(4) 0.9616(4) 0.96226(17) 0.0340(17) Uani 1 1 d .
H3 H 0.7462 0.9748 0.9751 0.041 Uiso 1 1 calc R
C4 C 0.6352(4) 0.9128(4) 0.97013(17) 0.0313(16) Uani 1 1 d .
H4 H 0.6240 0.8917 0.9881 0.038 Uiso 1 1 calc R
C5 C 0.5794(3) 0.8961(4) 0.95015(15) 0.0220(14) Uani 1 1 d .
C6 C 0.4998(4) 0.8442(4) 0.95739(13) 0.0201(13) Uani 1 1 d .
C7 C 0.4099(3) 0.7228(4) 0.96262(13) 0.0183(13) Uani 1 1 d .
C8 C 0.3881(4) 0.6446(4) 0.96277(13) 0.0178(13) Uani 1 1 d .
C9 C 0.4208(4) 0.5539(4) 0.96069(14) 0.0207(13) Uani 1 1 d .
C10 C 0.4824(4) 0.5356(4) 0.96235(14) 0.0197(13) Uani 1 1 d .
C11 C 0.4733(4) 0.4660(4) 0.96656(14) 0.0216(14) Uani 1 1 d .
H11 H 0.4260 0.4247 0.9680 0.026 Uiso 1 1 calc R
C12 C 0.5353(4) 0.4585(4) 0.96859(15) 0.0269(15) Uani 1 1 d .
H12 H 0.5302 0.4120 0.9715 0.032 Uiso 1 1 calc R
C13 C 0.6051(4) 0.5204(4) 0.96626(15) 0.0275(15) Uani 1 1 d .
H13 H 0.6476 0.5163 0.9671 0.033 Uiso 1 1 calc R
C14 C 0.6099(4) 0.5883(4) 0.96265(15) 0.0282(15) Uani 1 1 d .
H14 H 0.6568 0.6303 0.9614 0.034 Uiso 1 1 calc R
C15 C 0.6993(4) 0.8007(4) 0.93744(18) 0.0327(17) Uani 1 1 d .
H15 H 0.7139 0.7980 0.9558 0.039 Uiso 1 1 calc R
C16 C 0.7538(4) 0.8431(5) 0.91816(18) 0.0383(19) Uani 1 1 d .
H16 H 0.8037 0.8662 0.9231 0.046 Uiso 1 1 calc R
C17 C 0.7324(4) 0.8506(4) 0.89107(19) 0.0382(19) Uani 1 1 d .
H17 H 0.7679 0.8798 0.8777 0.046 Uiso 1 1 calc R
C18 C 0.6578(4) 0.8143(4) 0.88425(17) 0.0336(18) Uani 1 1 d .
H18 H 0.6421 0.8201 0.8664 0.040 Uiso 1 1 calc R
C19 C 0.6070(4) 0.7693(4) 0.90439(16) 0.0233(14) Uani 1 1 d .
C20 C 0.5261(3) 0.7201(3) 0.89734(13) 0.0168(12) Uani 1 1 d .
C21 C 0.4122(4) 0.7110(4) 0.89274(13) 0.0194(13) Uani 1 1 d .
C22 C 0.3789(4) 0.6326(4) 0.89249(14) 0.0221(14) Uani 1 1 d .
C23 C 0.4944(4) 0.6425(4) 0.89366(13) 0.0222(14) Uani 1 1 d .
C24 C 0.5370(4) 0.6025(4) 0.89213(13) 0.0210(13) Uani 1 1 d U
C25 C 0.6116(4) 0.6356(4) 0.88463(15) 0.0277(15) Uani 1 1 d .
H25 H 0.6385 0.6858 0.8800 0.033 Uiso 1 1 calc R
C26 C 0.6454(4) 0.5918(4) 0.88416(16) 0.0312(17) Uani 1 1 d .
H26 H 0.6953 0.6126 0.8795 0.037 Uiso 1 1 calc R
C27 C 0.6040(4) 0.5181(4) 0.89070(17) 0.0339(17) Uani 1 1 d .
H27 H 0.6259 0.4886 0.8915 0.041 Uiso 1 1 calc R
C28 C 0.5290(4) 0.4879(4) 0.89615(16) 0.0298(16) Uani 1 1 d .
H28 H 0.5004 0.4372 0.8994 0.036 Uiso 1 1 calc R

loop_
_atom_site_aniso_label
_atom_site_aniso_U_11
_atom_site_aniso_U_22
_atom_site_aniso_U_33
_atom_site_aniso_U_23
_atom_site_aniso_U_13
_atom_site_aniso_U_12
I1 0.0482(3) 0.0313(3) 0.0375(3) -0.0024(2) -0.0161(2) 0.0203(2)
I4 0.0342(3) 0.0508(3) 0.0352(3) 0.0174(2) 0.0153(2) 0.0239(3)
Cu1 0.0192(4) 0.0297(5) 0.0307(5) 0.0069(4) 0.0052(3) 0.0099(4)
Cu2 0.0162(4) 0.0214(4) 0.0315(5) 0.0015(3) -0.0025(3) 0.0062(3)
N1 0.018(3) 0.020(3) 0.037(3) 0.001(2) 0.005(2) 0.010(2)
N2 0.015(3) 0.013(3) 0.024(3) -0.002(2) -0.002(2) 0.005(2)
N3 0.022(3) 0.017(3) 0.022(3) -0.002(2) -0.001(2) 0.012(2)
N4 0.016(3) 0.018(3) 0.029(3) 0.001(2) 0.003(2) 0.009(2)
N5 0.014(3) 0.015(3) 0.033(3) -0.006(2) -0.002(2) 0.003(2)
N6 0.018(3) 0.025(3) 0.024(3) -0.002(2) 0.003(2) 0.010(2)
N7 0.023(3) 0.021(3) 0.017(3) 0.003(2) 0.003(2) 0.010(2)
N8 0.025(3) 0.012(3) 0.033(3) -0.001(2) 0.005(2) 0.010(2)
C1 0.024(4) 0.018(3) 0.042(4) -0.002(3) 0.015(3) 0.001(3)
C2 0.003(3) 0.037(4) 0.060(5) -0.009(4) -0.002(3) 0.000(3)
C3 0.025(4) 0.025(4) 0.043(5) -0.011(3) -0.006(3) 0.005(3)
C4 0.025(4) 0.023(4) 0.042(4) -0.006(3) -0.004(3) 0.010(3)
C5 0.012(3) 0.017(3) 0.033(4) -0.007(3) -0.004(3) 0.004(3)
C6 0.020(3) 0.016(3) 0.020(3) -0.002(2) -0.003(3) 0.006(3)
C7 0.018(3) 0.021(3) 0.019(3) -0.005(3) -0.005(2) 0.012(3)
C8 0.023(3) 0.018(3) 0.014(3) -0.001(2) -0.002(2) 0.012(3)
C9 0.024(3) 0.022(3) 0.022(3) 0.002(3) 0.000(3) 0.016(3)
C10 0.022(3) 0.018(3) 0.023(3) -0.001(3) 0.004(3) 0.013(3)
C11 0.022(3) 0.021(3) 0.025(3) -0.001(3) 0.003(3) 0.013(3)
C12 0.035(4) 0.023(4) 0.028(4) 0.002(3) 0.002(3) 0.019(3)
C13 0.027(4) 0.035(4) 0.033(4) 0.003(3) 0.001(3) 0.024(3)
C14 0.019(3) 0.031(4) 0.031(4) -0.003(3) -0.003(3) 0.010(3)
C15 0.021(4) 0.028(4) 0.048(5) -0.006(3) -0.005(3) 0.012(3)
C16 0.015(4) 0.042(5) 0.054(5) 0.003(4) 0.014(3) 0.012(3)
C17 0.024(4) 0.030(4) 0.053(5) 0.012(4) 0.017(4) 0.007(3)
C18 0.024(4) 0.028(4) 0.039(4) 0.011(3) 0.018(3) 0.005(3)
C19 0.020(3) 0.013(3) 0.042(4) -0.004(3) 0.000(3) 0.012(3)
C20 0.011(3) 0.019(3) 0.019(3) 0.002(2) 0.002(2) 0.006(3)
C21 0.023(3) 0.017(3) 0.017(3) 0.001(2) 0.002(3) 0.009(3)
C22 0.026(4) 0.019(3) 0.018(3) 0.003(3) 0.004(3) 0.009(3)
C23 0.022(3) 0.027(4) 0.018(3) 0.001(3) 0.002(3) 0.013(3)
C24 0.025(3) 0.023(3) 0.018(3) -0.003(2) 0.003(3) 0.015(3)
C25 0.029(4) 0.024(4) 0.033(4) -0.003(3) 0.005(3) 0.016(3)
C26 0.024(4) 0.035(4) 0.041(4) 0.005(3) 0.015(3) 0.020(3)
C27 0.040(4) 0.033(4) 0.041(4) -0.005(3) 0.001(4) 0.027(4)
C28 0.033(4) 0.022(4) 0.036(4) -0.008(3) -0.010(3) 0.015(3)

loop_
_atom_type_symbol
_atom_type_description
_atom_type_scat_dispersion_real
_atom_type_scat_dispersion_imag
_atom_type_scat_source
C C 0.0033 0.0016 'International Tables Vol C Tables 4.2.6.8 and 6.1.1.4'
H H 0.0000 0.0000 'International Tables Vol C Tables 4.2.6.8 and 6.1.1.4'
Cu Cu 0.3201 1.2651 'International Tables Vol C Tables 4.2.6.8 and 6.1.1.4'
I I -0.4742 1.8119 'International Tables Vol C Tables 4.2.6.8 and 6.1.1.4'
N N 0.0061 0.0033 'International Tables Vol C Tables 4.2.6.8 and 6.1.1.4'
Cl Cl 0.1484 0.1585 'International Tables Vol C Tables 4.2.6.8 and 6.1.1.4'

loop_
_geom_angle_atom_site_label_1
_geom_angle_atom_site_label_2
_geom_angle_atom_site_label_3
_geom_angle
_geom_angle_site_symmetry_1
_geom_angle_site_symmetry_3
N1 Cu1 N7 132.8(2) . 2_665
N1 Cu1 N8 105.3(2) . 2_665
N7 Cu1 N8 76.8(2) 2_665 2_665
N1 Cu1 I4 109.94(17) . .
N7 Cu1 I4 115.75(15) 2_665 .
N8 Cu1 I4 102.05(15) 2_665 .
N5 Cu2 N3 131.8(2) . .
N5 Cu2 N4 103.1(2) . .
N3 Cu2 N4 76.4(2) . .
N5 Cu2 I1 112.87(16) . .
N3 Cu2 I1 113.91(15) . .
N4 Cu2 I1 103.83(15) . .
C5 N1 C1 115.9(6) . .
C5 N1 Cu1 125.2(4) . .
C1 N1 Cu1 118.7(5) . .
C6 N2 C7 118.3(6) . .
C9 N3 C8 118.3(6) . .
C9 N3 Cu2 118.2(4) . .
C8 N3 Cu2 123.5(4) . .
C14 N4 C10 117.8(6) . .
C14 N4 Cu2 124.7(5) . .
C10 N4 Cu2 116.5(4) . .
C15 N5 C19 116.1(6) . .
C15 N5 Cu2 118.4(5) . .
C19 N5 Cu2 125.4(4) . .
C20 N6 C21 117.4(6) . .
C23 N7 C22 117.7(6) . .
C23 N7 Cu1 118.1(5) . 3_565
C22 N7 Cu1 124.1(5) . 3_565
C28 N8 C24 118.9(6) . .
C28 N8 Cu1 125.0(5) . 3_565
C24 N8 Cu1 113.6(4) . 3_565
N1 C1 C2 123.5(7) . .
N1 C1 H1 118.2 . .
C2 C1 H1 118.2 . .
C3 C2 C1 119.6(7) . .
C3 C2 H2 120.2 . .
C1 C2 H2 120.2 . .
C2 C3 C4 119.3(7) . .
C2 C3 H3 120.4 . .
C4 C3 H3 120.4 . .
C3 C4 C5 117.8(7) . .
C3 C4 H4 121.1 . .
C5 C4 H4 121.1 . .
N1 C5 C4 123.8(6) . .
N1 C5 C6 115.7(6) . .
C4 C5 C6 120.5(6) . .
N2 C6 C9 121.5(6) . 2_665
N2 C6 C5 114.7(6) . .
C9 C6 C5 123.8(6) 2_665 .
N2 C7 C8 120.8(6) . 2_665
N2 C7 C8 119.0(6) . .
C8 C7 C8 119.8(6) 2_665 .
N3 C8 C7 120.9(6) . 3_565
N3 C8 C7 118.9(6) . .
C7 C8 C7 120.2(6) 3_565 .
N3 C9 C6 119.6(6) . 3_565
N3 C9 C10 116.2(6) . .
C6 C9 C10 124.2(6) 3_565 .
N4 C10 C11 122.2(6) . .
N4 C10 C9 111.9(5) . .
C11 C10 C9 125.8(6) . .
C10 C11 C12 119.0(6) . .
C10 C11 H11 120.5 . .
C12 C11 H11 120.5 . .
C11 C12 C13 119.8(6) . .
C11 C12 H12 120.1 . .
C13 C12 H12 120.1 . .
C14 C13 C12 118.0(6) . .
C14 C13 H13 121.0 . .
C12 C13 H13 121.0 . .
N4 C14 C13 123.3(7) . .
N4 C14 H14 118.4 . .
C13 C14 H14 118.4 . .
N5 C15 C16 124.2(8) . .
N5 C15 H15 117.9 . .
C16 C15 H15 117.9 . .
C15 C16 C17 118.3(7) . .
C15 C16 H16 120.8 . .
C17 C16 H16 120.8 . .
C18 C17 C16 119.3(7) . .
C18 C17 H17 120.4 . .
C16 C17 H17 120.4 . .
C19 C18 C17 118.7(8) . .
C19 C18 H18 120.7 . .
C17 C18 H18 120.7 . .
N5 C19 C18 123.3(7) . .
N5 C19 C20 115.0(6) . .
C18 C19 C20 121.7(7) . .
N6 C20 C23 122.9(6) . .
N6 C20 C19 115.3(6) . .
C23 C20 C19 121.7(6) . .
N6 C21 C22 120.0(6) . .
N6 C21 C22 118.8(6) . 2_665
C22 C21 C22 121.0(7) . 2_665
N7 C22 C21 121.3(6) . .
N7 C22 C21 119.7(6) . 3_565
C21 C22 C21 119.0(7) . 3_565
N7 C23 C20 119.9(6) . .
N7 C23 C24 115.0(6) . .
C20 C23 C24 125.0(6) . .
N8 C24 C25 121.6(6) . .
N8 C24 C23 114.0(6) . .
C25 C24 C23 124.3(6) . .
C24 C25 C26 118.6(7) . .
C24 C25 H25 120.7 . .
C26 C25 H25 120.7 . .
C27 C26 C25 119.1(7) . .
C27 C26 H26 120.4 . .
C25 C26 H26 120.4 . .
C26 C27 C28 119.0(7) . .
C26 C27 H27 120.5 . .
C28 C27 H27 120.5 . .
N8 C28 C27 122.5(7) . .
N8 C28 H28 118.7 . .
C27 C28 H28 118.7 . .

loop_
_geom_bond_atom_site_label_1
_geom_bond_atom_site_label_2
_geom_bond_distance
_geom_bond_site_symmetry_2
I1 Cu2 2.5861(10) .
I4 Cu1 2.5856(10) .
Cu1 N1 2.042(6) .
Cu1 N7 2.055(6) 2_665
Cu1 N8 2.170(6) 2_665
Cu2 N5 2.046(6) .
Cu2 N3 2.059(6) .
Cu2 N4 2.160(6) .
N1 C5 1.332(9) .
N1 C1 1.359(9) .
N2 C6 1.325(8) .
N2 C7 1.335(8) .
N3 C9 1.337(8) .
N3 C8 1.349(8) .
N4 C14 1.348(9) .
N4 C10 1.349(9) .
N5 C15 1.351(9) .
N5 C19 1.360(9) .
N6 C20 1.318(8) .
N6 C21 1.362(9) .
N7 C23 1.336(9) .
N7 C22 1.360(9) .
N7 Cu1 2.055(6) 3_565
N8 C28 1.341(9) .
N8 C24 1.343(9) .
N8 Cu1 2.170(6) 3_565
C1 C2 1.363(11) .
C1 H1 0.9300 .
C2 C3 1.358(12) .
C2 H2 0.9300 .
C3 C4 1.380(11) .
C3 H3 0.9300 .
C4 C5 1.398(10) .
C4 H4 0.9300 .
C5 C6 1.495(9) .
C6 C9 1.422(9) 2_665
C7 C8 1.400(9) 2_665
C7 C8 1.453(9) .
C8 C7 1.400(9) 3_565
C9 C6 1.422(10) 3_565
C9 C10 1.509(9) .
C10 C11 1.377(9) .
C11 C12 1.378(10) .
C11 H11 0.9300 .
C12 C13 1.382(11) .
C12 H12 0.9300 .
C13 C14 1.375(10) .
C13 H13 0.9300 .
C14 H14 0.9300 .
C15 C16 1.375(11) .
C15 H15 0.9300 .
C16 C17 1.387(12) .
C16 H16 0.9300 .
C17 C18 1.382(11) .
C17 H17 0.9300 .
C18 C19 1.382(10) .
C18 H18 0.9300 .
C19 C20 1.506(9) .
C20 C23 1.418(9) .
C21 C22 1.416(9) .
C21 C22 1.446(9) 2_665
C22 C21 1.446(9) 3_565
C23 C24 1.491(9) .
C24 C25 1.392(10) .
C25 C26 1.402(10) .
C25 H25 0.9300 .
C26 C27 1.367(11) .
C26 H26 0.9300 .
C27 C28 1.384(11) .
C27 H27 0.9300 .
C28 H28 0.9300 .

loop_
_geom_torsion_atom_site_label_1
_geom_torsion_atom_site_label_2
_geom_torsion_atom_site_label_3
_geom_torsion_atom_site_label_4
_geom_torsion
_geom_torsion_site_symmetry_1
_geom_torsion_site_symmetry_4
N7 Cu1 N1 C5 2.6(7) 2_665 .
N8 Cu1 N1 C5 88.6(6) 2_665 .
I4 Cu1 N1 C5 -162.2(5) . .
N7 Cu1 N1 C1 178.9(5) 2_665 .
N8 Cu1 N1 C1 -95.1(5) 2_665 .
I4 Cu1 N1 C1 14.1(6) . .
N5 Cu2 N3 C9 94.8(5) . .
N4 Cu2 N3 C9 -0.8(5) . .
I1 Cu2 N3 C9 -100.1(5) . .
N5 Cu2 N3 C8 -83.3(6) . .
N4 Cu2 N3 C8 -178.9(5) . .
I1 Cu2 N3 C8 81.8(5) . .
N5 Cu2 N4 C14 56.0(6) . .
N3 Cu2 N4 C14 -173.6(6) . .
I1 Cu2 N4 C14 -61.9(6) . .
N5 Cu2 N4 C10 -135.5(5) . .
N3 Cu2 N4 C10 -5.1(5) . .
I1 Cu2 N4 C10 106.6(5) . .
N3 Cu2 N5 C15 -170.0(5) . .
N4 Cu2 N5 C15 -86.7(5) . .
I1 Cu2 N5 C15 24.7(5) . .
N3 Cu2 N5 C19 11.1(6) . .
N4 Cu2 N5 C19 94.5(5) . .
I1 Cu2 N5 C19 -154.1(5) . .
C5 N1 C1 C2 0.5(11) . .
Cu1 N1 C1 C2 -176.2(6) . .
N1 C1 C2 C3 1.2(13) . .
C1 C2 C3 C4 -0.8(12) . .
C2 C3 C4 C5 -1.2(11) . .
C1 N1 C5 C4 -2.7(10) . .
Cu1 N1 C5 C4 173.7(5) . .
C1 N1 C5 C6 179.7(6) . .
Cu1 N1 C5 C6 -3.9(8) . .
C3 C4 C5 N1 3.1(11) . .
C3 C4 C5 C6 -179.4(6) . .
C7 N2 C6 C9 4.5(9) . 2_665
C7 N2 C6 C5 -172.7(6) . .
N1 C5 C6 N2 105.6(7) . .
C4 C5 C6 N2 -72.1(8) . .
N1 C5 C6 C9 -71.5(8) . 2_665
C4 C5 C6 C9 110.8(8) . 2_665
C6 N2 C7 C8 2.7(9) . 2_665
C6 N2 C7 C8 175.6(6) . .
C9 N3 C8 C7 2.6(9) . 3_565
Cu2 N3 C8 C7 -179.3(4) . 3_565
C9 N3 C8 C7 -175.8(6) . .
Cu2 N3 C8 C7 2.3(8) . .
N2 C7 C8 N3 6.4(9) . .
C8 C7 C8 N3 179.4(4) 2_665 .
N2 C7 C8 C7 -172.1(4) . 3_565
C8 C7 C8 C7 1.0(12) 2_665 3_565
C8 N3 C9 C6 4.4(9) . 3_565
Cu2 N3 C9 C6 -173.8(5) . 3_565
C8 N3 C9 C10 -175.9(6) . .
Cu2 N3 C9 C10 5.9(7) . .
C14 N4 C10 C11 1.8(10) . .
Cu2 N4 C10 C11 -167.5(5) . .
C14 N4 C10 C9 178.5(6) . .
Cu2 N4 C10 C9 9.2(7) . .
N3 C9 C10 N4 -9.9(8) . .
C6 C9 C10 N4 169.8(6) 3_565 .
N3 C9 C10 C11 166.7(6) . .
C6 C9 C10 C11 -13.7(11) 3_565 .
N4 C10 C11 C12 -1.5(10) . .
C9 C10 C11 C12 -177.7(6) . .
C10 C11 C12 C13 -0.3(10) . .
C11 C12 C13 C14 1.6(10) . .
C10 N4 C14 C13 -0.4(10) . .
Cu2 N4 C14 C13 168.0(5) . .
C12 C13 C14 N4 -1.3(11) . .
C19 N5 C15 C16 -1.2(11) . .
Cu2 N5 C15 C16 179.8(6) . .
N5 C15 C16 C17 3.3(12) . .
C15 C16 C17 C18 -1.3(12) . .
C16 C17 C18 C19 -2.5(12) . .
C15 N5 C19 C18 -2.9(10) . .
Cu2 N5 C19 C18 175.9(5) . .
C15 N5 C19 C20 173.8(6) . .
Cu2 N5 C19 C20 -7.3(8) . .
C17 C18 C19 N5 4.8(11) . .
C17 C18 C19 C20 -171.7(7) . .
C21 N6 C20 C23 6.3(9) . .
C21 N6 C20 C19 -172.1(6) . .
N5 C19 C20 N6 105.6(7) . .
C18 C19 C20 N6 -77.6(8) . .
N5 C19 C20 C23 -72.8(8) . .
C18 C19 C20 C23 104.0(8) . .
C20 N6 C21 C22 1.6(9) . .
C20 N6 C21 C22 176.2(6) . 2_665
C23 N7 C22 C21 2.7(9) . .
Cu1 N7 C22 C21 178.9(5) 3_565 .
C23 N7 C22 C21 -176.5(6) . 3_565
Cu1 N7 C22 C21 -0.3(8) 3_565 3_565
N6 C21 C22 N7 -6.2(9) . .
C22 C21 C22 N7 179.2(4) 2_665 .
N6 C21 C22 C21 173.0(4) . 3_565
C22 C21 C22 C21 -1.6(12) 2_665 3_565
C22 N7 C23 C20 5.0(9) . .
Cu1 N7 C23 C20 -171.5(5) 3_565 .
C22 N7 C23 C24 -177.3(5) . .
Cu1 N7 C23 C24 6.2(7) 3_565 .
N6 C20 C23 N7 -10.0(10) . .
C19 C20 C23 N7 168.3(6) . .
N6 C20 C23 C24 172.6(6) . .
C19 C20 C23 C24 -9.2(10) . .
C28 N8 C24 C25 4.3(10) . .
Cu1 N8 C24 C25 -158.5(5) 3_565 .
C28 N8 C24 C23 -179.7(6) . .
Cu1 N8 C24 C23 17.6(7) 3_565 .
N7 C23 C24 N8 -16.0(8) . .
C20 C23 C24 N8 161.5(6) . .
N7 C23 C24 C25 159.9(6) . .
C20 C23 C24 C25 -22.6(10) . .
N8 C24 C25 C26 -4.8(11) . .
C23 C24 C25 C26 179.6(7) . .
C24 C25 C26 C27 0.8(11) . .
C25 C26 C27 C28 3.4(12) . .
C24 N8 C28 C27 0.1(11) . .
Cu1 N8 C28 C27 160.8(6) 3_565 .
C26 C27 C28 N8 -4.0(12) . .

loop_
_platon_squeeze_void_nr
_platon_squeeze_void_average_x
_platon_squeeze_void_average_y
_platon_squeeze_void_average_z
_platon_squeeze_void_volume
_platon_squeeze_void_count_electrons
_platon_squeeze_void_content
1 -0.114 -0.034 0.001 7445 3635 ' '
